data_7718070
loop_
_publ_author_name
'Bagio, Stanley'
'Gonz&#xe1;lez, Jonay'
'Gable, Robert W.'
'Hall, Christopher R.'
'Boskovic, Colette'
'Giansiracusa, Marcus J.'

_publ_section_title
;
 Redox, spectroscopic and magnetic properties of
 <i>C</i><sub>3</sub>-symmetric rare earth complexes featuring atypical
 <i>ortho</i>-dioxolene binding.
;
_journal_issue 12
_journal_name_full 'Dalton transactions (Cambridge, England : 2003)'
_journal_page_first 5061
_journal_page_last 5074
_journal_paper_doi 10.1039/d4dt03474k
_journal_volume 54
_journal_year 2025
_chemical_absolute_configuration ad
_chemical_formula_moiety 'C36 H21 Br12 Dy N4 O6'
_chemical_formula_sum 'C36 H21 Br12 Dy N4 O6'
_chemical_formula_weight 1726.99
_space_group_crystal_system trigonal
_space_group_IT_number 161
_space_group_name_Hall 'R 3 -2"c'
_space_group_name_H-M_alt 'R 3 c :H'
_atom_sites_solution_hydrogens geom
_atom_sites_solution_primary dual
_audit_creation_method
;
Olex2 1.5
(compiled 2023.08.24 svn.re1ec1418 for OlexSys, GUI svn.r6817)
;
_audit_update_record
;
2024-11-28 deposited with the CCDC.	2025-02-14 downloaded from the CCDC.
;
_cell_angle_alpha 90
_cell_angle_beta 90
_cell_angle_gamma 120
_cell_formula_units_Z 6
_cell_length_a 13.11740(10)
_cell_length_b 13.11740(10)
_cell_length_c 46.3156(6)
_cell_measurement_reflns_used 22606
_cell_measurement_temperature 99.9(4)
_cell_measurement_theta_max 79.3170
_cell_measurement_theta_min 4.0670
_cell_volume 6901.66(12)
_computing_cell_refinement 'CrysAlisPro 1.171.40.14a (Rigaku OD, 2018)'
_computing_data_collection 'CrysAlisPro 1.171.40.14a (Rigaku OD, 2018)'
_computing_data_reduction 'CrysAlisPro 1.171.40.14a (Rigaku OD, 2018)'
_computing_molecular_graphics 'Olex2 1.5 (Dolomanov et al., 2009)'
_computing_publication_material 'Olex2 1.5 (Dolomanov et al., 2009)'
_computing_structure_refinement 'SHELXL 2019/3 (Sheldrick, 2015)'
_computing_structure_solution 'SHELXT 2018/2 (Sheldrick, 2018)'
_diffrn_ambient_environment N~2~
_diffrn_ambient_temperature 99.9(4)
_diffrn_detector 'CCD plate'
_diffrn_detector_type HyPix
_diffrn_measured_fraction_theta_full 0.999
_diffrn_measured_fraction_theta_max 0.998
_diffrn_measurement_details
;
List of Runs (angles in degrees, time in seconds):

  # Type    Start    End  Width  t~exp~   \w     \q     \k     \f   Frames
#--------------------------------------------------------------------------
  1  \w    -51.00 -26.00   0.50    0.20    --  -47.51  57.00  90.00   50
  2  \w    -22.00  25.00   0.50    0.20    --  -47.51  57.00  90.00   94
  3  \w    -18.00  26.00   0.50    0.20    --  -47.51  19.00  90.00   88
  4  \w    106.00 149.00   0.50    0.80    --  113.25  45.00   0.00   86
  5  \w    101.00 151.00   0.50    0.80    --  113.25  61.00 -30.00  100
  6  \w    140.00 176.00   0.50    0.80    --  113.25  45.00  30.00   72
  7  \w    101.00 173.00   0.50    0.80    --  113.25  45.00 120.00  144
  8  \w    106.00 172.00   0.50    0.80    --  113.25  30.00  60.00  132
  9  \w    107.00 133.00   0.50    0.80    --  113.25  45.00  30.00   52
 10  \w    126.00 173.00   0.50    0.80    --  113.25  15.00 -60.00   94
 11  \w    107.00 174.00   0.50    0.80    --  113.25  30.00 -90.00  134
 12  \w    108.00 157.00   0.50    0.80    --  113.25  30.00-150.00   98
 13  \w      6.00  44.00   0.50    0.20    --   47.51 -38.00-120.00   76
 14  \w     43.00  75.00   0.50    0.80    --  113.25 -77.00 -60.00   64
 15  \w     42.00  90.00   0.50    0.80    --  113.25 -77.00 -30.00   96
 16  \w     52.00  80.00   0.50    0.80    --  113.25 -77.00  30.00   56
 17  \w     54.00  79.00   0.50    0.80    --  113.25 -77.00   0.00   50
 18  \w     42.00  68.00   0.50    0.80    --  113.25 -61.00  60.00   52
 19  \w     42.00  67.00   0.50    0.80    --  113.25 -61.00 120.00   50
 20  \w     43.00  68.00   0.50    0.80    --  113.25 -61.00  30.00   50
 21  \w    116.00 165.00   0.50    0.80    --  113.25 125.00  30.00   98
 22  \w    122.00 170.00   0.50    0.80    --  113.25 125.00 -90.00   96
 23  \w     52.00  84.00   0.50    0.80    --  113.25 -77.00-180.00   64
 24  \w     46.00  73.00   0.50    0.80    --  113.25-125.00-150.00   54
 25  \w     78.00 103.00   0.50    0.80    --  113.25-125.00-150.00   50
 26  \w     63.00 111.00   0.50    0.80    --  113.25-125.00-120.00   96
 27  \w     45.00 111.00   0.50    0.80    --  113.25-125.00 -90.00  132
 28  \w     45.00  82.00   0.50    0.80    --  113.25-125.00 -30.00   74
 29  \w     44.00  70.00   0.50    0.80    --  113.25-125.00 120.00   52
 30  \w     80.00 107.00   0.50    0.80    --  113.25-125.00 120.00   54
 31  \w     86.00 111.00   0.50    0.80    --  113.25-125.00 150.00   50
 32  \w     54.00 106.00   0.50    0.80    --  113.25 -94.00 120.00  104
 33  \w     43.00 100.00   0.50    0.80    --  113.25 -94.00  90.00  114
 34  \w     74.00 106.00   0.50    0.80    --  113.25 -94.00 -30.00   64
 35  \w     71.00 106.00   0.50    0.80    --  113.25 -94.00   0.00   70
 36  \w     71.00 104.00   0.50    0.80    --  113.25 -94.00 -60.00   66
 37  \w     81.00 106.00   0.50    0.80    --  113.25 -94.00 -90.00   50
 38  \w     51.00  76.00   0.50    0.80    --  113.25 -94.00 -90.00   50
 39  \w     81.00 106.00   0.50    0.80    --  113.25 -94.00-120.00   50
 40  \w    -83.00 -14.00   0.50    0.20    --  -47.51 125.00-180.00  138
 41  \w    -85.00 -13.00   0.50    0.20    --  -47.51 125.00   0.00  144
 42  \w    -76.00 -29.00   0.50    0.80    --  -91.75 125.00 150.00   94
 43  \w   -115.00 -79.00   0.50    0.80    --  -91.75 -45.00   0.00   72
 44  \w   -163.00-120.00   0.50    0.80    --  -91.75 -45.00   0.00   86
 45  \w   -119.00 -28.00   0.50    0.20    --  -47.51 -77.00 -30.00  182
;
_diffrn_measurement_device 'four-circle diffractometer'
_diffrn_measurement_device_type 'XtaLAB Synergy, Dualflex, HyPix'
_diffrn_measurement_method '\w scans'
_diffrn_orient_matrix_type 'CrysAlisPro convention (1999,Acta A55,543-557)'
_diffrn_orient_matrix_UB_11 -0.0591708000
_diffrn_orient_matrix_UB_12 0.0714759000
_diffrn_orient_matrix_UB_13 -0.0087253000
_diffrn_orient_matrix_UB_21 0.1133760000
_diffrn_orient_matrix_UB_22 0.0895209000
_diffrn_orient_matrix_UB_23 -0.0157013000
_diffrn_orient_matrix_UB_31 -0.0451556000
_diffrn_orient_matrix_UB_32 -0.0724465000
_diffrn_orient_matrix_UB_33 -0.0280124000
_diffrn_radiation_monochromator mirror
_diffrn_radiation_probe x-ray
_diffrn_radiation_type 'Cu K\a'
_diffrn_radiation_wavelength 1.54184
_diffrn_reflns_av_R_equivalents 0.0428
_diffrn_reflns_av_unetI/netI 0.0264
_diffrn_reflns_Laue_measured_fraction_full 0.999
_diffrn_reflns_Laue_measured_fraction_max 0.998
_diffrn_reflns_limit_h_max 16
_diffrn_reflns_limit_h_min -16
_diffrn_reflns_limit_k_max 16
_diffrn_reflns_limit_k_min -16
_diffrn_reflns_limit_l_max 51
_diffrn_reflns_limit_l_min -58
_diffrn_reflns_number 27533
_diffrn_reflns_point_group_measured_fraction_full 0.924
_diffrn_reflns_point_group_measured_fraction_max 0.918
_diffrn_reflns_theta_full 67.684
_diffrn_reflns_theta_max 80.217
_diffrn_reflns_theta_min 4.335
_diffrn_source 'micro-focus sealed X-ray tube'
_diffrn_source_type 'PhotonJet (Cu) X-ray Source'
_exptl_absorpt_coefficient_mu 21.305
_exptl_absorpt_correction_T_max 0.689
_exptl_absorpt_correction_T_min 0.451
_exptl_absorpt_correction_type gaussian
_exptl_absorpt_process_details
;
CrysAlisPro 1.171.40.14a (Rigaku Oxford Diffraction, 2018)
Numerical absorption correction based on gaussian integration over
			a multifaceted crystal model
Empirical absorption correction using spherical harmonics,
 implemented in SCALE3 ABSPACK scaling algorithm.
;
_exptl_crystal_colour 'clear light colourless'
_exptl_crystal_colour_lustre clear
_exptl_crystal_colour_modifier light
_exptl_crystal_colour_primary colourless
_exptl_crystal_density_diffrn 2.493
_exptl_crystal_description block
_exptl_crystal_F_000 4794
_exptl_crystal_recrystallization_method 'From reaction'
_exptl_crystal_size_max 0.056
_exptl_crystal_size_mid 0.034
_exptl_crystal_size_min 0.026
_refine_diff_density_max 0.605
_refine_diff_density_min -0.631
_refine_diff_density_rms 0.118
_refine_ls_abs_structure_details
;
 Flack x determined using 1337 quotients [(I+)-(I-)]/[(I+)+(I-)]
 (Parsons, Flack and Wagner, Acta Cryst. B69 (2013) 249-259).
;
_refine_ls_abs_structure_Flack -0.020(2)
_refine_ls_extinction_method none
_refine_ls_goodness_of_fit_ref 1.183
_refine_ls_hydrogen_treatment constr
_refine_ls_matrix_type full
_refine_ls_number_parameters 179
_refine_ls_number_reflns 3084
_refine_ls_number_restraints 1
_refine_ls_restrained_S_all 1.183
_refine_ls_R_factor_all 0.0272
_refine_ls_R_factor_gt 0.0269
_refine_ls_shift/su_max 0.001
_refine_ls_shift/su_mean 0.000
_refine_ls_structure_factor_coef Fsqd
_refine_ls_weighting_details 'w=1/[\s^2^(Fo^2^)+(0.0259P)^2^+67.0449P] where P=(Fo^2^+2Fc^2^)/3'
_refine_ls_weighting_scheme calc
_refine_ls_wR_factor_gt 0.0719
_refine_ls_wR_factor_ref 0.0721
_reflns_Friedel_coverage 0.835
_reflns_Friedel_fraction_full 0.848
_reflns_Friedel_fraction_max 0.837
_reflns_number_gt 3046
_reflns_number_total 3084
_reflns_threshold_expression 'I > 2\s(I)'
_cod_data_source_file d4dt03474k2.cif
_cod_data_source_block sb01-05-dy2-xrd-100k_abs
_cod_depositor_comments 'Adding full bibliography for 7718068--7718078.cif.'
_cod_original_cell_volume 6901.66(14)
_cod_original_sg_symbol_H-M 'R 3 c'
_cod_database_code 7718070
_shelx_shelxl_version_number 2019/3
_chemical_oxdiff_formula 'Dy Br12 O6 N4 C36'
_chemical_oxdiff_usercomment 'colourless cube in oil 100K'
_shelx_space_group_comment
;
The symmetry employed for this shelxl refinement is uniquely defined
by the following loop, which should always be used as a source of
symmetry information in preference to the above space-group names.
They are only intended as comments.
;
_olex2_refinement_description
;
1. Fixed Uiso
 At 1.2 times of:
  All C(H) groups, All C(H,H) groups
 At 1.5 times of:
  All O(H) groups
2.a Secondary CH2 refined with riding coordinates:
 C1(H1A,H1B)
2.b Aromatic/amide H refined with riding coordinates:
 C3(H3), C4(H4), C5(H5), C6(H6)
2.c Idealised tetrahedral OH refined as rotating group:
 O2(H2)
;
_olex2_exptl_crystal_mounting_method mounted
_olex2_submission_special_instructions 'No special instructions were received'
_oxdiff_exptl_absorpt_empirical_details
;
Empirical correction (ABSPACK) includes:
- Absorption correction using spherical harmonics
- Frame scaling
;
_oxdiff_exptl_absorpt_empirical_full_max 1.355
_oxdiff_exptl_absorpt_empirical_full_min 0.826

loop_
_space_group_symop_operation_xyz
'x, y, z'
'-y, x-y, z'
'-x+y, -x, z'
'-y, -x, z+1/2'
'-x+y, y, z+1/2'
'x, x-y, z+1/2'
'x+2/3, y+1/3, z+1/3'
'-y+2/3, x-y+1/3, z+1/3'
'-x+y+2/3, -x+1/3, z+1/3'
'-y+2/3, -x+1/3, z+5/6'
'-x+y+2/3, y+1/3, z+5/6'
'x+2/3, x-y+1/3, z+5/6'
'x+1/3, y+2/3, z+2/3'
'-y+1/3, x-y+2/3, z+2/3'
'-x+y+1/3, -x+2/3, z+2/3'
'-y+1/3, -x+2/3, z+7/6'
'-x+y+1/3, y+2/3, z+7/6'
'x+1/3, x-y+2/3, z+7/6'

loop_
_atom_site_label
_atom_site_type_symbol
_atom_site_fract_x
_atom_site_fract_y
_atom_site_fract_z
_atom_site_U_iso_or_equiv
_atom_site_adp_type
_atom_site_occupancy
_atom_site_site_symmetry_order
_atom_site_calc_flag
_atom_site_refinement_flags_posn
_atom_site_refinement_flags_adp
_atom_site_refinement_flags_occupancy
_atom_site_disorder_assembly
_atom_site_disorder_group
Dy1 Dy 0.333333 0.666667 0.47585(2) 0.01909(16) Uani 1 3 d S T P . .
Br1 Br 0.55156(8) 0.51044(8) 0.47091(2) 0.02400(19) Uani 1 1 d . . . . .
Br2 Br 0.80938(8) 0.58108(9) 0.50076(2) 0.0295(2) Uani 1 1 d . . . . .
Br3 Br 0.89884(8) 0.75648(9) 0.55836(2) 0.0293(2) Uani 1 1 d . . . . .
Br4 Br 0.71505(8) 0.83141(7) 0.58839(2) 0.0255(2) Uani 1 1 d . . . . .
O1 O 0.4231(5) 0.6078(5) 0.50600(12) 0.0214(12) Uani 1 1 d . . . . .
O2 O 0.5016(5) 0.7566(6) 0.55170(13) 0.0271(12) Uani 1 1 d . . . . .
H2 H 0.459796 0.760315 0.538479 0.041 Uiso 1 1 calc R U . . .
N1 N 0.333333 0.666667 0.4214(3) 0.031(3) Uani 1 3 d S T P . .
N2 N 0.5321(7) 0.7802(6) 0.45457(16) 0.0252(14) Uani 1 1 d . . . . .
C1 C 0.4398(8) 0.6658(8) 0.41149(19) 0.0331(18) Uani 1 1 d . . . . .
H1A H 0.451835 0.685954 0.390703 0.040 Uiso 1 1 calc R U . . .
H1B H 0.427505 0.585293 0.413707 0.040 Uiso 1 1 calc R U . . .
C2 C 0.5476(8) 0.7498(7) 0.4277(2) 0.0273(17) Uani 1 1 d . . . . .
C3 C 0.6613(8) 0.7931(8) 0.4166(2) 0.0303(19) Uani 1 1 d . . . . .
H3 H 0.671565 0.771628 0.397680 0.036 Uiso 1 1 calc R U . . .
C4 C 0.7580(9) 0.8662(8) 0.4329(3) 0.037(2) Uani 1 1 d . . . . .
H4 H 0.835383 0.894739 0.425658 0.044 Uiso 1 1 calc R U . . .
C5 C 0.7398(8) 0.8977(7) 0.4606(2) 0.031(2) Uani 1 1 d . . . . .
H5 H 0.804549 0.948932 0.472418 0.037 Uiso 1 1 calc R U . . .
C6 C 0.6265(8) 0.8529(8) 0.4701(2) 0.0287(18) Uani 1 1 d . . . . .
H6 H 0.614481 0.874789 0.488796 0.034 Uiso 1 1 calc R U . . .
C7 C 0.5297(7) 0.6389(7) 0.51680(18) 0.0203(15) Uani 1 1 d . . . . .
C8 C 0.6032(7) 0.6021(7) 0.50520(19) 0.0203(15) Uani 1 1 d . . . . .
C9 C 0.7121(7) 0.6344(8) 0.51752(19) 0.0234(16) Uani 1 1 d . . . . .
C10 C 0.7487(7) 0.7047(7) 0.5420(2) 0.0215(16) Uani 1 1 d . . . . .
C11 C 0.6754(7) 0.7441(7) 0.55367(19) 0.0203(15) Uani 1 1 d . . . . .
C12 C 0.5689(7) 0.7140(7) 0.54087(19) 0.0221(16) Uani 1 1 d . . . . .

loop_
_atom_site_aniso_label
_atom_site_aniso_U_11
_atom_site_aniso_U_22
_atom_site_aniso_U_33
_atom_site_aniso_U_23
_atom_site_aniso_U_13
_atom_site_aniso_U_12
Dy1 0.0215(2) 0.0215(2) 0.0143(3) 0.000 0.000 0.01074(10)
Br1 0.0312(4) 0.0263(4) 0.0181(4) -0.0034(3) -0.0020(3) 0.0171(4)
Br2 0.0327(5) 0.0458(5) 0.0214(5) 0.0019(4) 0.0029(3) 0.0282(4)
Br3 0.0232(4) 0.0378(5) 0.0266(5) 0.0013(4) -0.0050(3) 0.0149(3)
Br4 0.0279(4) 0.0241(4) 0.0201(4) -0.0038(3) -0.0043(3) 0.0097(3)
O1 0.020(3) 0.033(3) 0.019(3) -0.002(2) -0.009(2) 0.019(3)
O2 0.032(3) 0.030(3) 0.022(3) -0.006(3) -0.006(2) 0.018(3)
N1 0.034(4) 0.034(4) 0.025(6) 0.000 0.000 0.0171(19)
N2 0.033(4) 0.026(3) 0.018(3) 0.003(3) 0.006(3) 0.016(3)
C1 0.043(5) 0.037(4) 0.018(4) -0.003(3) 0.003(3) 0.019(4)
C2 0.033(4) 0.024(4) 0.029(4) 0.008(3) 0.009(4) 0.017(3)
C3 0.034(5) 0.030(4) 0.028(5) 0.005(3) 0.016(4) 0.018(4)
C4 0.037(5) 0.027(4) 0.046(6) 0.007(4) 0.022(4) 0.015(4)
C5 0.024(4) 0.019(4) 0.041(6) 0.008(3) 0.013(4) 0.006(3)
C6 0.033(5) 0.024(4) 0.034(5) 0.001(3) 0.008(4) 0.017(4)
C7 0.022(3) 0.023(4) 0.017(4) 0.005(3) 0.006(3) 0.012(3)
C8 0.022(4) 0.022(4) 0.017(4) 0.001(3) 0.000(3) 0.011(3)
C9 0.026(4) 0.030(4) 0.015(4) 0.002(3) -0.002(3) 0.015(3)
C10 0.019(4) 0.027(4) 0.023(4) 0.002(3) -0.003(3) 0.014(3)
C11 0.021(3) 0.021(3) 0.018(4) 0.002(3) 0.001(3) 0.010(3)
C12 0.018(3) 0.023(4) 0.022(4) 0.000(3) 0.005(3) 0.008(3)

loop_
_atom_type_symbol
_atom_type_description
_atom_type_scat_dispersion_real
_atom_type_scat_dispersion_imag
_atom_type_scat_source
C C 0.0181 0.0091 'International Tables Vol C Tables 4.2.6.8 and 6.1.1.4'
H H 0.0000 0.0000 'International Tables Vol C Tables 4.2.6.8 and 6.1.1.4'
Br Br -0.6763 1.2805 'International Tables Vol C Tables 4.2.6.8 and 6.1.1.4'
Dy Dy -9.8046 9.8477 'International Tables Vol C Tables 4.2.6.8 and 6.1.1.4'
N N 0.0311 0.0180 'International Tables Vol C Tables 4.2.6.8 and 6.1.1.4'
O O 0.0492 0.0322 'International Tables Vol C Tables 4.2.6.8 and 6.1.1.4'

loop_
_exptl_crystal_face_index_h
_exptl_crystal_face_index_k
_exptl_crystal_face_index_l
_exptl_crystal_face_perp_dist
6 -6 19 0.0098
-2 3 -28 0.0208
1 -7 -10 0.0117
2 -7 13 0.0174
-2 8 -4 0.0159
-3 -4 -19 0.0135
-6 -2 5 0.0199
1 4 25 0.0064
2 -5 -24 0.0251
-7 7 9 0.0098
8 -5 4 0.0165

loop_
_geom_angle_atom_site_label_1
_geom_angle_atom_site_label_2
_geom_angle_atom_site_label_3
_geom_angle
_geom_angle_site_symmetry_1
_geom_angle_site_symmetry_3
_geom_angle_publ_flag
O1 Dy1 O1 84.0(2) 3_565 2_665 ?
O1 Dy1 O1 84.0(2) 3_565 . ?
O1 Dy1 O1 84.0(2) 2_665 . ?
O1 Dy1 N1 129.38(15) 3_565 . ?
O1 Dy1 N1 129.39(15) . . ?
O1 Dy1 N1 129.39(15) 2_665 . ?
O1 Dy1 N2 82.9(2) 3_565 3_565 ?
O1 Dy1 N2 82.9(2) . . ?
O1 Dy1 N2 85.5(2) 3_565 2_665 ?
O1 Dy1 N2 164.0(2) 2_665 3_565 ?
O1 Dy1 N2 164.0(2) . 2_665 ?
O1 Dy1 N2 85.5(2) 2_665 . ?
O1 Dy1 N2 85.5(2) . 3_565 ?
O1 Dy1 N2 164.0(2) 3_565 . ?
O1 Dy1 N2 82.9(2) 2_665 2_665 ?
N2 Dy1 N1 66.49(18) 3_565 . ?
N2 Dy1 N1 66.49(18) 2_665 . ?
N2 Dy1 N1 66.50(18) . . ?
N2 Dy1 N2 105.2(2) . 3_565 ?
N2 Dy1 N2 105.2(2) 2_665 3_565 ?
N2 Dy1 N2 105.2(2) 2_665 . ?
C7 O1 Dy1 142.1(5) . . ?
C12 O2 H2 109.5 . . ?
C1 N1 Dy1 108.2(6) 3_565 . ?
C1 N1 Dy1 108.2(6) 2_665 . ?
C1 N1 Dy1 108.2(6) . . ?
C1 N1 C1 110.7(6) 2_665 3_565 ?
C1 N1 C1 110.7(6) 3_565 . ?
C1 N1 C1 110.7(6) 2_665 . ?
C2 N2 Dy1 117.2(6) . . ?
C6 N2 Dy1 122.6(6) . . ?
C6 N2 C2 119.0(8) . . ?
N1 C1 H1A 109.0 . . ?
N1 C1 H1B 109.0 . . ?
N1 C1 C2 112.9(8) . . ?
H1A C1 H1B 107.8 . . ?
C2 C1 H1A 109.0 . . ?
C2 C1 H1B 109.0 . . ?
N2 C2 C1 117.0(8) . . ?
N2 C2 C3 120.2(9) . . ?
C3 C2 C1 122.7(8) . . ?
C2 C3 H3 119.8 . . ?
C4 C3 C2 120.5(9) . . ?
C4 C3 H3 119.8 . . ?
C3 C4 H4 120.8 . . ?
C3 C4 C5 118.3(8) . . ?
C5 C4 H4 120.8 . . ?
C4 C5 H5 120.8 . . ?
C6 C5 C4 118.4(9) . . ?
C6 C5 H5 120.8 . . ?
N2 C6 C5 123.6(9) . . ?
N2 C6 H6 118.2 . . ?
C5 C6 H6 118.2 . . ?
O1 C7 C8 123.4(8) . . ?
O1 C7 C12 118.1(8) . . ?
C8 C7 C12 118.5(9) . . ?
C7 C8 Br1 117.0(6) . . ?
C7 C8 C9 121.4(8) . . ?
C9 C8 Br1 121.5(6) . . ?
C8 C9 Br2 119.7(7) . . ?
C10 C9 Br2 120.3(7) . . ?
C10 C9 C8 120.0(9) . . ?
C9 C10 Br3 121.3(7) . . ?
C9 C10 C11 119.1(8) . . ?
C11 C10 Br3 119.5(6) . . ?
C10 C11 Br4 121.3(6) . . ?
C12 C11 Br4 118.1(6) . . ?
C12 C11 C10 120.5(8) . . ?
O2 C12 C7 119.8(8) . . ?
O2 C12 C11 119.8(8) . . ?
C11 C12 C7 120.4(8) . . ?

loop_
_geom_bond_atom_site_label_1
_geom_bond_atom_site_label_2
_geom_bond_distance
_geom_bond_site_symmetry_2
_geom_bond_publ_flag
Dy1 O1 2.201(5) 3_565 ?
Dy1 O1 2.201(5) . ?
Dy1 O1 2.201(5) 2_665 ?
Dy1 N1 2.521(14) . ?
Dy1 N2 2.471(7) . ?
Dy1 N2 2.471(7) 2_665 ?
Dy1 N2 2.471(7) 3_565 ?
Br1 C8 1.900(9) . ?
Br2 C9 1.901(9) . ?
Br3 C10 1.892(8) . ?
Br4 C11 1.890(9) . ?
O1 C7 1.341(10) . ?
O2 H2 0.8400 . ?
O2 C12 1.355(11) . ?
N1 C1 1.476(10) 2_665 ?
N1 C1 1.476(10) 3_565 ?
N1 C1 1.476(10) . ?
N2 C2 1.355(12) . ?
N2 C6 1.334(13) . ?
C1 H1A 0.9900 . ?
C1 H1B 0.9900 . ?
C1 C2 1.488(13) . ?
C2 C3 1.401(12) . ?
C3 H3 0.9500 . ?
C3 C4 1.373(16) . ?
C4 H4 0.9500 . ?
C4 C5 1.403(16) . ?
C5 H5 0.9500 . ?
C5 C6 1.370(12) . ?
C6 H6 0.9500 . ?
C7 C8 1.386(12) . ?
C7 C12 1.404(10) . ?
C8 C9 1.392(12) . ?
C9 C10 1.385(10) . ?
C10 C11 1.408(12) . ?
C11 C12 1.382(12) . ?

loop_
_geom_hbond_atom_site_label_D
_geom_hbond_atom_site_label_H
_geom_hbond_atom_site_label_A
_geom_hbond_distance_DH
_geom_hbond_distance_HA
_geom_hbond_distance_DA
_geom_hbond_angle_DHA
_geom_hbond_site_symmetry_A
_geom_hbond_publ_flag
O2 H2 O1 0.84 2.05 2.871(8) 164.8 2_665 yes
C1 H1B Br3 0.99 3.00 3.726(9) 131.3 12_454 yes

loop_
_geom_torsion_atom_site_label_1
_geom_torsion_atom_site_label_2
_geom_torsion_atom_site_label_3
_geom_torsion_atom_site_label_4
_geom_torsion
_geom_torsion_site_symmetry_1
_geom_torsion_site_symmetry_2
_geom_torsion_site_symmetry_3
_geom_torsion_site_symmetry_4
_geom_torsion_publ_flag
Dy1 O1 C7 C8 -93.4(10) . . . . ?
Dy1 O1 C7 C12 85.7(10) . . . . ?
Dy1 N1 C1 C2 -44.5(8) . . . . ?
Dy1 N2 C2 C1 10.4(9) . . . . ?
Dy1 N2 C2 C3 -167.0(6) . . . . ?
Dy1 N2 C6 C5 166.0(7) . . . . ?
Br1 C8 C9 Br2 -2.6(10) . . . . ?
Br1 C8 C9 C10 177.8(5) . . . . ?
Br2 C9 C10 Br3 3.2(8) . . . . ?
Br2 C9 C10 C11 179.2(7) . . . . ?
Br3 C10 C11 Br4 -8.2(10) . . . . ?
Br3 C10 C11 C12 175.6(6) . . . . ?
Br4 C11 C12 O2 6.4(11) . . . . ?
Br4 C11 C12 C7 -173.3(6) . . . . ?
O1 C7 C8 Br1 3.8(11) . . . . ?
O1 C7 C8 C9 -178.5(8) . . . . ?
O1 C7 C12 O2 -2.8(10) . . . . ?
O1 C7 C12 C11 176.9(8) . . . . ?
N1 C1 C2 N2 24.4(11) . . . . ?
N1 C1 C2 C3 -158.4(8) . . . . ?
N2 C2 C3 C4 0.2(13) . . . . ?
C1 N1 C1 C2 -162.9(8) 3_565 . . . ?
C1 N1 C1 C2 73.9(14) 2_665 . . . ?
C1 C2 C3 C4 -177.0(9) . . . . ?
C2 N2 C6 C5 -1.2(13) . . . . ?
C2 C3 C4 C5 -1.1(14) . . . . ?
C3 C4 C5 C6 0.8(14) . . . . ?
C4 C5 C6 N2 0.4(13) . . . . ?
C6 N2 C2 C1 178.3(8) . . . . ?
C6 N2 C2 C3 0.9(12) . . . . ?
C7 C8 C9 Br2 179.9(6) . . . . ?
C7 C8 C9 C10 0.2(12) . . . . ?
C8 C7 C12 O2 176.4(8) . . . . ?
C8 C7 C12 C11 -3.9(10) . . . . ?
C8 C9 C10 Br3 -177.1(7) . . . . ?
C8 C9 C10 C11 -1.2(10) . . . . ?
C9 C10 C11 Br4 175.8(5) . . . . ?
C9 C10 C11 C12 -0.4(11) . . . . ?
C10 C11 C12 O2 -177.3(8) . . . . ?
C10 C11 C12 C7 3.0(12) . . . . ?
C12 C7 C8 Br1 -175.3(5) . . . . ?
C12 C7 C8 C9 2.3(12) . . . . ?

loop_
_exptl_oxdiff_crystal_face_indexfrac_h
_exptl_oxdiff_crystal_face_indexfrac_k
_exptl_oxdiff_crystal_face_indexfrac_l
_exptl_oxdiff_crystal_face_x
_exptl_oxdiff_crystal_face_y
_exptl_oxdiff_crystal_face_z
5.6641 -5.6994 19.1565 -0.9097 -0.1688 -0.3795
-1.9721 3.3381 -27.6187 0.5963 0.5089 0.6209
0.7532 -7.3031 -10.0043 -0.4793 -0.4113 0.7753
1.9248 -7.4372 12.7082 -0.7564 -0.6471 0.0959
-1.5792 7.9714 -4.0510 0.6985 0.5982 -0.3927
-2.7338 -3.7341 -19.4423 0.0645 -0.3390 0.9386
-6.0998 -1.9267 5.3264 0.1767 -0.9477 0.2658
0.7096 3.6187 25.1943 -0.0032 0.0088 -1.0000
2.0471 -5.2065 -23.6794 -0.2867 0.1378 0.9481
-7.4788 6.5499 8.6905 0.8349 -0.3980 -0.3803
8.3724 -5.2026 3.5617 -0.8983 0.4276 -0.1009
